data_1529056
loop_
_publ_author_name
'Zhao Jinggeng'
'Yang Liuxiang'
'Yu Yong'
'Yu Richeng'
'Li Fengying'
'Jin Changqing'

_publ_section_title
;
 Structural and electrical properties evolution in Ba(1-x) Sr(x) Ru O3
 synthesized under high pressure
;
_journal_name_full 'Journal of Solid State Chemistry'
_journal_page_first 1524
_journal_page_last 1528
_journal_volume 182
_journal_year 2009
_chemical_formula_sum 'Ba0.4 O3 Ru Sr0.6'
_chemical_name_systematic 'Ba0.4 Sr0.6 Ru O3'
_space_group_IT_number 15
_symmetry_space_group_name_Hall '-C 2yc'
_symmetry_space_group_name_H-M 'C 1 2/c 1'
_cell_angle_alpha 90
_cell_angle_beta 91.437
_cell_angle_gamma 90
_cell_formula_units_Z 12
_cell_length_a 5.6294
_cell_length_b 9.7387
_cell_length_c 13.9408
_cell_volume 764.037
_citation_journal_id_ASTM JSSCBI
_cod_data_source_file ZhaoJinggeng_JSSCBI_2009_1752.cif
_cod_data_source_block Ba0.4O3Ru1Sr0.6
_cod_original_cell_volume 764.0366
_cod_original_formula_sum 'Ba0.4 O3 Ru1 Sr0.6'
_cod_database_code 1529056

loop_
_symmetry_equiv_pos_as_xyz
x,y,z
-x,y,-z+1/2
-x,-y,-z
x,-y,z-1/2
x+1/2,y+1/2,z
-x+1/2,y+1/2,-z+1/2
-x+1/2,-y+1/2,-z
x+1/2,-y+1/2,z-1/2

loop_
_atom_site_label
_atom_site_type_symbol
_atom_site_fract_x
_atom_site_fract_y
_atom_site_fract_z
_atom_site_occupancy
_atom_site_U_iso_or_equiv
Ru2 Ru+4 0.9899 0.6676 0.8403 1 0.0
Ba1 Ba+2 0 0.0031 0.25 0.4 0.0
O4 O-2 0.967 0.153 0.413 1 0.0
O5 O-2 0.278 0.424 0.092 1 0.0
O2 O-2 0.254 0.256 0.257 1 0.0
O3 O-2 0.768 0.414 0.072 1 0.0
Sr2 Sr+2 0.0062 0.6668 0.0927 0.6 0.0
Ru1 Ru+4 0 0 0 1 0.0
Sr1 Sr+2 0 0.0031 0.25 0.6 0.0
O1 O-2 0 0.526 0.25 1 0.0
Ba2 Ba+2 0.0062 0.6668 0.0927 0.4 0.0
